data_1521488
loop_
_publ_author_name
'Latturner, S.E.'
'Sachleben, J.'
'Iversen, B.B.'
'Stucky, G.D.'
'Hanson, J.C.'

_publ_section_title
;
 Covalent guest-framework interactions in heavy metal sodalites: structure
 and properties of thallium and silver sodalite
;
_journal_name_full 'J. Phys. Chem. B'
_journal_page_first 7135
_journal_page_last 7144
_journal_volume 103
_journal_year 1999
_chemical_formula_sum 'Al6 O24 Si6 Tl6'
_chemical_name_systematic 'Tl6 (Al Si O4)6'
_space_group_IT_number 218
_symmetry_space_group_name_Hall 'P -4n 2 3'
_symmetry_space_group_name_H-M 'P -4 3 n'
_cell_angle_alpha 90
_cell_angle_beta 90
_cell_angle_gamma 90
_cell_formula_units_Z 1
_cell_length_a 8.9653
_cell_length_b 8.9653
_cell_length_c 8.9653
_cell_volume 720.600
_citation_journal_id_ASTM JPCBFK
_cod_data_source_file Latturner_JPCBFK_1999_211.cif
_cod_data_source_block Al6O24Si6Tl6
_cod_original_cell_volume 720.6003
_cod_database_code 1521488

loop_
_symmetry_equiv_pos_as_xyz
x,y,z
y+1/2,-x+1/2,-z+1/2
-x,-y,z
-y+1/2,x+1/2,-z+1/2
x,-y,-z
-y+1/2,-x+1/2,z+1/2
-x,y,-z
y+1/2,x+1/2,z+1/2
z,x,y
x+1/2,-z+1/2,-y+1/2
-z,-x,y
-x+1/2,z+1/2,-y+1/2
z,-x,-y
-x+1/2,-z+1/2,y+1/2
-z,x,-y
x+1/2,z+1/2,y+1/2
y,z,x
y,-z,-x
-z+1/2,-y+1/2,x+1/2
-y,z,-x
z+1/2,y+1/2,x+1/2
-y,-z,x
-z+1/2,y+1/2,-x+1/2
z+1/2,-y+1/2,-x+1/2

loop_
_atom_site_label
_atom_site_type_symbol
_atom_site_fract_x
_atom_site_fract_y
_atom_site_fract_z
_atom_site_occupancy
_atom_site_U_iso_or_equiv
O1 O-2 0.1474 0.4411 0.1413 1 0.0
Al1 Al+3 0.25 0.5 0 1 0.0
Tl1 Tl+1 0.14723 0.14723 0.14723 0.75 0.0
Si1 Si+4 0.25 0 0.5 1 0.0
